data_7242049
loop_
_publ_author_name
'Moon, Heehun'
'Lim, Sang Woo'
'Kim, Dongwon'
'Jung, Ok-Sang'
'Lee, Young-A'

_publ_section_title
;
 Supramolecular isomerism between cyclodimeric and sinusoidal 1D
 coordination polymers: competition of tunable argentophilic vs.
 electrostatic interactions
;
_journal_issue 5
_journal_name_full CrystEngComm
_journal_page_first 1272
_journal_page_last 1280
_journal_paper_doi 10.1039/D0CE01779E
_journal_volume 23
_journal_year 2021
_chemical_formula_sum 'C34 H52 Ag2 B2 F8 N4 Si4'
_chemical_formula_weight 1018.51
_space_group_crystal_system monoclinic
_space_group_IT_number 14
_space_group_name_Hall '-P 2ybc'
_space_group_name_H-M_alt 'P 1 21/c 1'
_atom_sites_solution_hydrogens geom
_audit_creation_method SHELXL-2018/3
_audit_update_record
;
2020-11-12 deposited with the CCDC.	2021-01-07 downloaded from the CCDC.
;
_cell_angle_alpha 90
_cell_angle_beta 99.4530(10)
_cell_angle_gamma 90
_cell_formula_units_Z 2
_cell_length_a 9.3612(4)
_cell_length_b 16.6277(8)
_cell_length_c 14.6315(7)
_cell_measurement_reflns_used 9247
_cell_measurement_temperature 173(2)
_cell_measurement_theta_max 28.09
_cell_measurement_theta_min 2.45
_cell_volume 2246.54(18)
_computing_cell_refinement 'Bruker APEX software'
_computing_data_collection 'Bruker APEX software'
_computing_data_reduction 'Bruker APEX software'
_computing_molecular_graphics ORTEP
_computing_publication_material CIFTAB
_computing_structure_refinement SHELXL
_computing_structure_solution 'SHELXT 2018/2 (Sheldrick, 2018)'
_diffrn_ambient_temperature 173(2)
_diffrn_measured_fraction_theta_full 1.000
_diffrn_measured_fraction_theta_max 0.997
_diffrn_measurement_device_type 'CCD detector'
_diffrn_measurement_method 'phi and omega scans'
_diffrn_radiation_type MoK\a
_diffrn_radiation_wavelength 0.71073
_diffrn_reflns_av_R_equivalents 0.0250
_diffrn_reflns_av_unetI/netI 0.0150
_diffrn_reflns_Laue_measured_fraction_full 1.000
_diffrn_reflns_Laue_measured_fraction_max 0.997
_diffrn_reflns_limit_h_max 12
_diffrn_reflns_limit_h_min -12
_diffrn_reflns_limit_k_max 22
_diffrn_reflns_limit_k_min -22
_diffrn_reflns_limit_l_max 17
_diffrn_reflns_limit_l_min -19
_diffrn_reflns_number 37467
_diffrn_reflns_point_group_measured_fraction_full 1.000
_diffrn_reflns_point_group_measured_fraction_max 0.997
_diffrn_reflns_theta_full 25.242
_diffrn_reflns_theta_max 28.114
_diffrn_reflns_theta_min 2.450
_diffrn_source 'fine-focus sealed tube'
_exptl_absorpt_coefficient_mu 1.040
_exptl_absorpt_correction_T_max 0.7457
_exptl_absorpt_correction_T_min 0.6590
_exptl_absorpt_correction_type multi-scan
_exptl_absorpt_process_details SADABS
_exptl_crystal_colour colourless
_exptl_crystal_density_diffrn 1.506
_exptl_crystal_description block
_exptl_crystal_F_000 1032
_exptl_crystal_size_max 0.500
_exptl_crystal_size_mid 0.300
_exptl_crystal_size_min 0.200
_refine_diff_density_max 2.572
_refine_diff_density_min -0.861
_refine_diff_density_rms 0.107
_refine_ls_extinction_method none
_refine_ls_goodness_of_fit_ref 1.053
_refine_ls_hydrogen_treatment constr
_refine_ls_matrix_type full
_refine_ls_number_parameters 248
_refine_ls_number_reflns 5478
_refine_ls_number_restraints 0
_refine_ls_restrained_S_all 1.053
_refine_ls_R_factor_all 0.0492
_refine_ls_R_factor_gt 0.0408
_refine_ls_shift/su_max 0.001
_refine_ls_shift/su_mean 0.000
_refine_ls_structure_factor_coef Fsqd
_refine_ls_weighting_details 'w=1/[\s^2^(Fo^2^)+(0.0587P)^2^+4.6788P] where P=(Fo^2^+2Fc^2^)/3'
_refine_ls_weighting_scheme calc
_refine_ls_wR_factor_gt 0.1084
_refine_ls_wR_factor_ref 0.1173
_reflns_Friedel_coverage 0.000
_reflns_number_gt 4687
_reflns_number_total 5478
_reflns_threshold_expression 'I > 2\s(I)'
_cod_data_source_file d0ce01779e2.cif
_cod_data_source_block BF4_a
_cod_depositor_comments
;
The following automatic conversions were performed:

data item '_exptl_absorpt_correction_type' value 'MULTI-SCAN' was
changed to 'multi-scan' in accordance with the
/home/data/users/saulius/crontab/automatic-downloads/rss-feeds/RSC/lib/dictionaries/cif_core.dic
dictionary named 'cif_core.dic' version 2.4.2 last updated on
2011-04-26.

Automatic conversion script
Id: cif_fix_values 7556 2019-12-06 15:28:31Z antanas 

 Adding full bibliography for 7242046--7242052.cif.
;
_cod_original_sg_symbol_H-M 'P 21/c'
_cod_database_code 7242049
_shelx_shelxl_version_number 2018/3
_shelx_space_group_comment
; 
The symmetry employed for this shelxl refinement is uniquely defined 
by the following loop, which should always be used as a source of 
symmetry information in preference to the above space-group names. 
They are only intended as comments. 
;
_shelx_estimated_absorpt_t_min 0.624
_shelx_estimated_absorpt_t_max 0.819

loop_
_space_group_symop_operation_xyz
'x, y, z'
'-x, y+1/2, -z+1/2'
'-x, -y, -z'
'x, -y-1/2, z-1/2'

loop_
_atom_site_label
_atom_site_type_symbol
_atom_site_fract_x
_atom_site_fract_y
_atom_site_fract_z
_atom_site_U_iso_or_equiv
_atom_site_adp_type
_atom_site_occupancy
_atom_site_site_symmetry_order
_atom_site_calc_flag
_atom_site_refinement_flags_posn
_atom_site_refinement_flags_adp
_atom_site_refinement_flags_occupancy
_atom_site_disorder_assembly
_atom_site_disorder_group
B1 B 0.1715(5) 0.5112(3) 0.3557(4) 0.0559(13) Uani 1 1 d . . . . .
F1 F 0.2821(3) 0.47236(17) 0.4087(2) 0.0674(7) Uani 1 1 d . . . . .
C1 C 0.5310(4) 0.3826(2) 0.3157(2) 0.0392(7) Uani 1 1 d . . . . .
H1 H 0.428760 0.386196 0.311076 0.047 Uiso 1 1 calc R U . . .
N1 N 0.6132(3) 0.39201(15) 0.39867(17) 0.0276(5) Uani 1 1 d . . . . .
Si1 Si 0.82251(9) 0.35086(5) 0.13092(6) 0.02707(17) Uani 1 1 d . . . . .
Ag1 Ag 0.51804(2) 0.40582(2) 0.52099(2) 0.03054(9) Uani 1 1 d . . . . .
C2 C 0.5889(4) 0.3677(3) 0.2363(2) 0.0413(8) Uani 1 1 d . . . . .
H2 H 0.525881 0.360284 0.178994 0.050 Uiso 1 1 calc R U . . .
F2 F 0.1953(3) 0.59204(13) 0.35544(19) 0.0552(6) Uani 1 1 d . . . . .
N2 N 0.5821(3) 0.60529(16) 0.35851(18) 0.0284(5) Uani 1 1 d . . . . .
Si2 Si 0.80373(9) 0.65680(5) 0.09794(6) 0.02857(18) Uani 1 1 d . . . . .
F3 F 0.1132(5) 0.4793(2) 0.2797(2) 0.1119(15) Uani 1 1 d . . . . .
C3 C 0.7373(3) 0.36353(17) 0.2389(2) 0.0269(6) Uani 1 1 d . . . . .
F4 F 0.0576(4) 0.5020(3) 0.4147(3) 0.1122(14) Uani 1 1 d . . . . .
C4 C 0.8212(3) 0.3741(2) 0.3260(2) 0.0316(6) Uani 1 1 d . . . . .
H4 H 0.923786 0.371627 0.332429 0.038 Uiso 1 1 calc R U . . .
C5 C 0.7573(3) 0.3880(2) 0.4031(2) 0.0309(6) Uani 1 1 d . . . . .
H5 H 0.817632 0.394957 0.461476 0.037 Uiso 1 1 calc R U . . .
C6 C 0.5062(4) 0.6331(2) 0.2791(2) 0.0402(8) Uani 1 1 d . . . . .
H6 H 0.405120 0.641787 0.275463 0.048 Uiso 1 1 calc R U . . .
C7 C 0.5702(4) 0.6497(2) 0.2023(2) 0.0418(8) Uani 1 1 d . . . . .
H7 H 0.512840 0.670153 0.147621 0.050 Uiso 1 1 calc R U . . .
C8 C 0.7175(3) 0.63668(18) 0.2043(2) 0.0279(6) Uani 1 1 d . . . . .
C9 C 0.7940(3) 0.60661(18) 0.2867(2) 0.0290(6) Uani 1 1 d . . . . .
H9 H 0.894523 0.595580 0.291664 0.035 Uiso 1 1 calc R U . . .
C10 C 0.7239(3) 0.59267(17) 0.3615(2) 0.0274(6) Uani 1 1 d . . . . .
H10 H 0.779101 0.573275 0.417469 0.033 Uiso 1 1 calc R U . . .
C11 C 0.6977(4) 0.2881(2) 0.0471(3) 0.0437(8) Uani 1 1 d . . . . .
H11A H 0.736156 0.283592 -0.011047 0.066 Uiso 1 1 calc R U . . .
H11B H 0.601874 0.313446 0.035092 0.066 Uiso 1 1 calc R U . . .
H11C H 0.689415 0.234402 0.073305 0.066 Uiso 1 1 calc R U . . .
C12 C 1.0027(4) 0.3019(2) 0.1606(3) 0.0452(9) Uani 1 1 d . . . . .
H12A H 1.047090 0.297095 0.104713 0.068 Uiso 1 1 calc R U . . .
H12B H 0.990933 0.248255 0.186141 0.068 Uiso 1 1 calc R U . . .
H12C H 1.065031 0.334528 0.206724 0.068 Uiso 1 1 calc R U . . .
C13 C 0.8435(3) 0.45402(17) 0.0835(2) 0.0281(6) Uani 1 1 d . . . . .
H13A H 0.893656 0.488264 0.134129 0.034 Uiso 1 1 calc R U . . .
H13B H 0.906780 0.450238 0.035690 0.034 Uiso 1 1 calc R U . . .
C14 C 0.7029(3) 0.49592(18) 0.0407(2) 0.0324(6) Uani 1 1 d . . . . .
H14A H 0.637130 0.497619 0.087202 0.039 Uiso 1 1 calc R U . . .
H14B H 0.655087 0.463672 -0.012508 0.039 Uiso 1 1 calc R U . . .
C15 C 0.7251(4) 0.58163(19) 0.0076(2) 0.0333(6) Uani 1 1 d . . . . .
H15A H 0.630192 0.602277 -0.023330 0.040 Uiso 1 1 calc R U . . .
H15B H 0.789228 0.578981 -0.039769 0.040 Uiso 1 1 calc R U . . .
C16 C 0.7499(5) 0.7595(2) 0.0550(3) 0.0491(9) Uani 1 1 d . . . . .
H16A H 0.782555 0.768560 -0.004473 0.074 Uiso 1 1 calc R U . . .
H16B H 0.794438 0.799510 0.100070 0.074 Uiso 1 1 calc R U . . .
H16C H 0.644235 0.764672 0.046742 0.074 Uiso 1 1 calc R U . . .
C17 C 1.0059(4) 0.6522(2) 0.1279(2) 0.0376(7) Uani 1 1 d . . . . .
H17A H 1.048325 0.656998 0.071172 0.056 Uiso 1 1 calc R U . . .
H17B H 1.034617 0.600688 0.158010 0.056 Uiso 1 1 calc R U . . .
H17C H 1.040512 0.696351 0.170044 0.056 Uiso 1 1 calc R U . . .

loop_
_atom_site_aniso_label
_atom_site_aniso_U_11
_atom_site_aniso_U_22
_atom_site_aniso_U_33
_atom_site_aniso_U_23
_atom_site_aniso_U_13
_atom_site_aniso_U_12
B1 0.042(2) 0.037(2) 0.078(3) -0.002(2) -0.022(2) 0.0003(17)
F1 0.0593(15) 0.0557(15) 0.0797(18) 0.0049(13) -0.0107(13) 0.0140(12)
C1 0.0297(15) 0.062(2) 0.0272(15) 0.0022(15) 0.0092(12) 0.0023(15)
N1 0.0292(12) 0.0324(12) 0.0230(11) 0.0030(9) 0.0097(9) 0.0017(9)
Si1 0.0352(4) 0.0240(4) 0.0248(4) 0.0000(3) 0.0131(3) 0.0009(3)
Ag1 0.03568(14) 0.03321(14) 0.02578(14) 0.00131(8) 0.01410(9) 0.00016(8)
C2 0.0324(16) 0.068(2) 0.0238(15) -0.0018(15) 0.0043(12) 0.0005(15)
F2 0.0595(15) 0.0410(12) 0.0615(16) 0.0027(10) -0.0007(12) -0.0009(10)
N2 0.0287(12) 0.0344(13) 0.0241(12) -0.0006(10) 0.0106(9) -0.0006(10)
Si2 0.0385(4) 0.0246(4) 0.0260(4) 0.0044(3) 0.0152(3) 0.0044(3)
F3 0.169(4) 0.081(2) 0.065(2) -0.0102(18) -0.039(2) -0.027(2)
C3 0.0335(14) 0.0254(13) 0.0241(13) 0.0016(10) 0.0114(11) 0.0010(11)
F4 0.076(2) 0.141(4) 0.128(3) -0.011(3) 0.043(2) -0.033(2)
C4 0.0273(14) 0.0396(16) 0.0292(15) -0.0013(13) 0.0088(11) 0.0006(12)
C5 0.0321(15) 0.0386(16) 0.0226(13) -0.0002(12) 0.0061(11) -0.0002(12)
C6 0.0283(15) 0.064(2) 0.0294(16) 0.0059(15) 0.0098(12) 0.0088(15)
C7 0.0352(16) 0.065(2) 0.0272(15) 0.0106(15) 0.0095(12) 0.0109(15)
C8 0.0329(14) 0.0276(14) 0.0252(13) 0.0009(11) 0.0110(11) 0.0012(11)
C9 0.0293(14) 0.0314(14) 0.0285(14) 0.0001(11) 0.0114(11) 0.0007(11)
C10 0.0303(14) 0.0304(14) 0.0217(13) 0.0021(10) 0.0055(11) 0.0003(11)
C11 0.057(2) 0.0382(18) 0.0387(18) -0.0108(15) 0.0169(16) -0.0123(16)
C12 0.053(2) 0.048(2) 0.0393(18) 0.0104(16) 0.0213(16) 0.0193(16)
C13 0.0309(14) 0.0267(13) 0.0279(14) 0.0008(11) 0.0081(11) -0.0001(11)
C14 0.0323(15) 0.0294(15) 0.0345(15) 0.0020(12) 0.0027(12) 0.0010(11)
C15 0.0412(17) 0.0344(16) 0.0244(14) 0.0045(12) 0.0060(12) 0.0069(13)
C16 0.071(3) 0.0308(17) 0.052(2) 0.0103(15) 0.0281(19) 0.0106(16)
C17 0.0433(18) 0.0378(17) 0.0358(17) -0.0034(13) 0.0188(14) -0.0070(14)

loop_
_atom_type_symbol
_atom_type_description
_atom_type_scat_dispersion_real
_atom_type_scat_dispersion_imag
_atom_type_scat_source
C C 0.0033 0.0016 'International Tables Vol C Tables 4.2.6.8 and 6.1.1.4'
H H 0.0000 0.0000 'International Tables Vol C Tables 4.2.6.8 and 6.1.1.4'
B B 0.0013 0.0007 'International Tables Vol C Tables 4.2.6.8 and 6.1.1.4'
N N 0.0061 0.0033 'International Tables Vol C Tables 4.2.6.8 and 6.1.1.4'
F F 0.0171 0.0103 'International Tables Vol C Tables 4.2.6.8 and 6.1.1.4'
Si Si 0.0817 0.0704 'International Tables Vol C Tables 4.2.6.8 and 6.1.1.4'
Ag Ag -0.8971 1.1015 'International Tables Vol C Tables 4.2.6.8 and 6.1.1.4'

loop_
_geom_angle_atom_site_label_1
_geom_angle_atom_site_label_2
_geom_angle_atom_site_label_3
_geom_angle
_geom_angle_site_symmetry_1
_geom_angle_site_symmetry_3
_geom_angle_publ_flag
F3 B1 F1 118.7(4) . . ?
F3 B1 F2 117.1(4) . . ?
F1 B1 F2 111.3(3) . . ?
F3 B1 F4 102.6(4) . . ?
F1 B1 F4 100.0(4) . . ?
F2 B1 F4 103.6(4) . . ?
B1 F1 Ag1 175.1(3) . . ?
N1 C1 C2 122.5(3) . . ?
N1 C1 H1 118.7 . . ?
C2 C1 H1 118.7 . . ?
C1 N1 C5 117.6(3) . . ?
C1 N1 Ag1 121.1(2) . . ?
C5 N1 Ag1 121.2(2) . . ?
C12 Si1 C11 110.79(19) . . ?
C12 Si1 C13 109.98(16) . . ?
C11 Si1 C13 111.13(16) . . ?
C12 Si1 C3 110.10(15) . . ?
C11 Si1 C3 107.81(15) . . ?
C13 Si1 C3 106.93(13) . . ?
N2 Ag1 N1 168.80(10) 3_666 . ?
N2 Ag1 F1 96.26(10) 3_666 . ?
N1 Ag1 F1 87.00(10) . . ?
N2 Ag1 Ag1 101.32(7) 3_666 3_666 ?
N1 Ag1 Ag1 89.41(7) . 3_666 ?
F1 Ag1 Ag1 56.22(6) . 3_666 ?
C1 C2 C3 121.0(3) . . ?
C1 C2 H2 119.5 . . ?
C3 C2 H2 119.5 . . ?
C10 N2 C6 117.7(3) . . ?
C10 N2 Ag1 121.8(2) . 3_666 ?
C6 N2 Ag1 120.2(2) . 3_666 ?
C16 Si2 C17 108.91(18) . . ?
C16 Si2 C15 108.66(18) . . ?
C17 Si2 C15 113.65(15) . . ?
C16 Si2 C8 108.10(15) . . ?
C17 Si2 C8 110.53(14) . . ?
C15 Si2 C8 106.82(14) . . ?
C2 C3 C4 115.5(3) . . ?
C2 C3 Si1 122.7(2) . . ?
C4 C3 Si1 121.7(2) . . ?
C5 C4 C3 120.9(3) . . ?
C5 C4 H4 119.5 . . ?
C3 C4 H4 119.5 . . ?
N1 C5 C4 122.4(3) . . ?
N1 C5 H5 118.8 . . ?
C4 C5 H5 118.8 . . ?
N2 C6 C7 122.2(3) . . ?
N2 C6 H6 118.9 . . ?
C7 C6 H6 118.9 . . ?
C6 C7 C8 120.7(3) . . ?
C6 C7 H7 119.7 . . ?
C8 C7 H7 119.7 . . ?
C9 C8 C7 116.2(3) . . ?
C9 C8 Si2 123.2(2) . . ?
C7 C8 Si2 120.6(2) . . ?
C10 C9 C8 120.2(3) . . ?
C10 C9 H9 119.9 . . ?
C8 C9 H9 119.9 . . ?
N2 C10 C9 123.0(3) . . ?
N2 C10 H10 118.5 . . ?
C9 C10 H10 118.5 . . ?
Si1 C11 H11A 109.5 . . ?
Si1 C11 H11B 109.5 . . ?
H11A C11 H11B 109.5 . . ?
Si1 C11 H11C 109.5 . . ?
H11A C11 H11C 109.5 . . ?
H11B C11 H11C 109.5 . . ?
Si1 C12 H12A 109.5 . . ?
Si1 C12 H12B 109.5 . . ?
H12A C12 H12B 109.5 . . ?
Si1 C12 H12C 109.5 . . ?
H12A C12 H12C 109.5 . . ?
H12B C12 H12C 109.5 . . ?
C14 C13 Si1 115.7(2) . . ?
C14 C13 H13A 108.4 . . ?
Si1 C13 H13A 108.4 . . ?
C14 C13 H13B 108.4 . . ?
Si1 C13 H13B 108.4 . . ?
H13A C13 H13B 107.4 . . ?
C13 C14 C15 113.7(3) . . ?
C13 C14 H14A 108.8 . . ?
C15 C14 H14A 108.8 . . ?
C13 C14 H14B 108.8 . . ?
C15 C14 H14B 108.8 . . ?
H14A C14 H14B 107.7 . . ?
C14 C15 Si2 117.1(2) . . ?
C14 C15 H15A 108.0 . . ?
Si2 C15 H15A 108.0 . . ?
C14 C15 H15B 108.0 . . ?
Si2 C15 H15B 108.0 . . ?
H15A C15 H15B 107.3 . . ?
Si2 C16 H16A 109.5 . . ?
Si2 C16 H16B 109.5 . . ?
H16A C16 H16B 109.5 . . ?
Si2 C16 H16C 109.5 . . ?
H16A C16 H16C 109.5 . . ?
H16B C16 H16C 109.5 . . ?
Si2 C17 H17A 109.5 . . ?
Si2 C17 H17B 109.5 . . ?
H17A C17 H17B 109.5 . . ?
Si2 C17 H17C 109.5 . . ?
H17A C17 H17C 109.5 . . ?
H17B C17 H17C 109.5 . . ?

loop_
_geom_bond_atom_site_label_1
_geom_bond_atom_site_label_2
_geom_bond_distance
_geom_bond_site_symmetry_2
_geom_bond_publ_flag
B1 F3 1.272(6) . ?
B1 F1 1.351(5) . ?
B1 F2 1.363(5) . ?
B1 F4 1.486(7) . ?
F1 Ag1 2.759(2) . ?
C1 N1 1.336(4) . ?
C1 C2 1.383(5) . ?
C1 H1 0.9500 . ?
N1 C5 1.342(4) . ?
N1 Ag1 2.139(2) . ?
Si1 C12 1.859(4) . ?
Si1 C11 1.867(4) . ?
Si1 C13 1.873(3) . ?
Si1 C3 1.894(3) . ?
Ag1 N2 2.136(2) 3_666 ?
Ag1 Ag1 3.1988(5) 3_666 ?
C2 C3 1.386(4) . ?
C2 H2 0.9500 . ?
N2 C10 1.338(4) . ?
N2 C6 1.340(4) . ?
Si2 C16 1.861(4) . ?
Si2 C17 1.873(4) . ?
Si2 C15 1.879(3) . ?
Si2 C8 1.897(3) . ?
C3 C4 1.394(4) . ?
C4 C5 1.380(4) . ?
C4 H4 0.9500 . ?
C5 H5 0.9500 . ?
C6 C7 1.386(4) . ?
C6 H6 0.9500 . ?
C7 C8 1.392(4) . ?
C7 H7 0.9500 . ?
C8 C9 1.389(4) . ?
C9 C10 1.385(4) . ?
C9 H9 0.9500 . ?
C10 H10 0.9500 . ?
C11 H11A 0.9800 . ?
C11 H11B 0.9800 . ?
C11 H11C 0.9800 . ?
C12 H12A 0.9800 . ?
C12 H12B 0.9800 . ?
C12 H12C 0.9800 . ?
C13 C14 1.529(4) . ?
C13 H13A 0.9900 . ?
C13 H13B 0.9900 . ?
C14 C15 1.530(4) . ?
C14 H14A 0.9900 . ?
C14 H14B 0.9900 . ?
C15 H15A 0.9900 . ?
C15 H15B 0.9900 . ?
C16 H16A 0.9800 . ?
C16 H16B 0.9800 . ?
C16 H16C 0.9800 . ?
C17 H17A 0.9800 . ?
C17 H17B 0.9800 . ?
C17 H17C 0.9800 . ?

loop_
_geom_torsion_atom_site_label_1
_geom_torsion_atom_site_label_2
_geom_torsion_atom_site_label_3
_geom_torsion_atom_site_label_4
_geom_torsion
_geom_torsion_site_symmetry_1
_geom_torsion_site_symmetry_2
_geom_torsion_site_symmetry_3
_geom_torsion_site_symmetry_4
_geom_torsion_publ_flag
C2 C1 N1 C5 1.1(5) . . . . ?
C2 C1 N1 Ag1 -175.2(3) . . . . ?
N1 C1 C2 C3 -1.3(6) . . . . ?
C1 C2 C3 C4 0.9(5) . . . . ?
C1 C2 C3 Si1 -175.5(3) . . . . ?
C12 Si1 C3 C2 -154.0(3) . . . . ?
C11 Si1 C3 C2 -33.0(3) . . . . ?
C13 Si1 C3 C2 86.6(3) . . . . ?
C12 Si1 C3 C4 29.9(3) . . . . ?
C11 Si1 C3 C4 150.9(3) . . . . ?
C13 Si1 C3 C4 -89.5(3) . . . . ?
C2 C3 C4 C5 -0.3(5) . . . . ?
Si1 C3 C4 C5 176.1(2) . . . . ?
C1 N1 C5 C4 -0.5(5) . . . . ?
Ag1 N1 C5 C4 175.9(2) . . . . ?
C3 C4 C5 N1 0.1(5) . . . . ?
C10 N2 C6 C7 -0.8(5) . . . . ?
Ag1 N2 C6 C7 172.8(3) 3_666 . . . ?
N2 C6 C7 C8 1.0(6) . . . . ?
C6 C7 C8 C9 0.1(5) . . . . ?
C6 C7 C8 Si2 178.4(3) . . . . ?
C16 Si2 C8 C9 -131.3(3) . . . . ?
C17 Si2 C8 C9 -12.2(3) . . . . ?
C15 Si2 C8 C9 111.9(3) . . . . ?
C16 Si2 C8 C7 50.5(3) . . . . ?
C17 Si2 C8 C7 169.6(3) . . . . ?
C15 Si2 C8 C7 -66.3(3) . . . . ?
C7 C8 C9 C10 -1.2(5) . . . . ?
Si2 C8 C9 C10 -179.5(2) . . . . ?
C6 N2 C10 C9 -0.4(5) . . . . ?
Ag1 N2 C10 C9 -173.9(2) 3_666 . . . ?
C8 C9 C10 N2 1.4(5) . . . . ?
C12 Si1 C13 C14 170.0(2) . . . . ?
C11 Si1 C13 C14 46.9(3) . . . . ?
C3 Si1 C13 C14 -70.5(2) . . . . ?
Si1 C13 C14 C15 176.9(2) . . . . ?
C13 C14 C15 Si2 -62.3(3) . . . . ?
C16 Si2 C15 C14 -156.4(2) . . . . ?
C17 Si2 C15 C14 82.2(3) . . . . ?
C8 Si2 C15 C14 -39.9(3) . . . . ?
